data_4307278
loop_
_publ_author_name
'Teresita Munguia'
'Marcela L\'opez-Cardoso'
'Francisco Cervantes-Lee'
'Keith H. Pannell'

_publ_section_title
;
Intramolecular Chalcogen-Tin Interactions in (o-MeE-C6H4)CH2SnPh3-nCln (E
= S, O; n= 0, 1, 2), Characterized by X-ray Diffraction and 119Sn Solution
and Solid-State NMR
;
_journal_name_full 'Inorganic Chemistry'
_journal_page_first 1305
_journal_page_last 1314
_journal_paper_doi 10.1021/ic061811s
_journal_volume 46
_journal_year 2007
_chemical_formula_sum 'C14 H14 Cl2 S Sn'
_chemical_formula_weight 403.90
_chemical_name_systematic
;
 ?
;
_space_group_IT_number 19
_symmetry_cell_setting orthorhombic
_symmetry_space_group_name_Hall 'P 2ac 2ab'
_symmetry_space_group_name_H-M 'P 21 21 21'
_atom_sites_solution_hydrogens geom
_atom_sites_solution_primary direct
_atom_sites_solution_secondary difmap
_audit_creation_method SHELXL-97
_cell_angle_alpha 90.00
_cell_angle_beta 90.00
_cell_angle_gamma 90.00
_cell_formula_units_Z 4
_cell_length_a 9.6460(10)
_cell_length_b 9.656(2)
_cell_length_c 16.592(3)
_cell_measurement_reflns_used 35
_cell_measurement_temperature 296(2)
_cell_measurement_theta_max 15
_cell_measurement_theta_min 7.5
_cell_volume 1545.4(5)
_computing_cell_refinement 'as above'
_computing_data_collection 'Siemens P3 data coll. progr.'
_computing_data_reduction 'as above'
_computing_molecular_graphics 'Siemens XP program (Sheldrick, 1988)'
_computing_publication_material 'SHELXL-97 (Sheldrick, 1997)'
_computing_structure_refinement 'SHELXL-97 (Sheldrick, 1997)'
_computing_structure_solution 'SHELXS-97 (Sheldrick, 1990)'
_diffrn_ambient_temperature 296(2)
_diffrn_measured_fraction_theta_full 0.994
_diffrn_measured_fraction_theta_max 0.994
_diffrn_measurement_device_type 'Siemens R3m/V diffractomer'
_diffrn_measurement_method 'omega scans'
_diffrn_radiation_monochromator graphite
_diffrn_radiation_source 'fine-focus sealed tube'
_diffrn_radiation_type MoK\a
_diffrn_radiation_wavelength 0.71073
_diffrn_reflns_av_R_equivalents 0.0284
_diffrn_reflns_av_sigmaI/netI 0.0217
_diffrn_reflns_limit_h_max 11
_diffrn_reflns_limit_h_min -11
_diffrn_reflns_limit_k_max 11
_diffrn_reflns_limit_k_min -11
_diffrn_reflns_limit_l_max 19
_diffrn_reflns_limit_l_min -19
_diffrn_reflns_number 3634
_diffrn_reflns_theta_full 25.04
_diffrn_reflns_theta_max 25.04
_diffrn_reflns_theta_min 2.44
_diffrn_standards_decay_% 1.75
_diffrn_standards_interval_count 197
_diffrn_standards_number 3
_exptl_absorpt_coefficient_mu 2.114
_exptl_absorpt_correction_type 'not applied'
_exptl_crystal_colour colorless
_exptl_crystal_density_diffrn 1.736
_exptl_crystal_density_method 'not measured'
_exptl_crystal_description plate
_exptl_crystal_F_000 792
_exptl_crystal_size_max 0.40
_exptl_crystal_size_mid 0.30
_exptl_crystal_size_min 0.10
_refine_diff_density_max 1.506
_refine_diff_density_min -1.040
_refine_diff_density_rms 0.155
_refine_ls_abs_structure_details 'Flack H D (1983), Acta Cryst. A39, 876-881'
_refine_ls_abs_structure_Flack 0.00
_refine_ls_extinction_coef 0.0132(15)
_refine_ls_extinction_expression Fc^*^=kFc[1+0.001xFc^2^\l^3^/sin(2\q)]^-1/4^
_refine_ls_extinction_method SHELXL
_refine_ls_goodness_of_fit_ref 0.986
_refine_ls_hydrogen_treatment mixed
_refine_ls_matrix_type full
_refine_ls_number_parameters 164
_refine_ls_number_reflns 2741
_refine_ls_number_restraints 0
_refine_ls_restrained_S_all 0.986
_refine_ls_R_factor_all 0.0381
_refine_ls_R_factor_gt 0.0376
_refine_ls_shift/su_max 0.859
_refine_ls_shift/su_mean 0.126
_refine_ls_structure_factor_coef Fsqd
_refine_ls_weighting_details 'w=1/[\s^2^(Fo^2^)+(0.0900P)^2^+0.4990P] where P=(Fo^2^+2Fc^2^)/3'
_refine_ls_weighting_scheme calc
_refine_ls_wR_factor_gt 0.0997
_refine_ls_wR_factor_ref 0.1005
_reflns_number_gt 2684
_reflns_number_total 2741
_reflns_threshold_expression >2sigma(I)
_cod_data_source_file ic061811ssi20060922_123928_5.cif
_cod_data_source_block tm789f
_cod_depositor_comments
;
The following automatic conversions were performed:
'_symmetry_cell_setting' value 'Orthorhombic' changed to 'orthorhombic'
according to '/home/saulius/struct/CIF-dictionaries/cif_core.dic'
dictionary named 'cif_core.dic' version 2.4.1 from 2010-06-29.

Automatic conversion script
Id: cif_fix_enum 1527 2010-12-29 10:47:43Z saulius 

The following automatic conversions were performed:

'_refine_ls_weighting_scheme' value 'calc
w=1/[\s^2^(Fo^2^)+(0.0900P)^2^+0.4990P] where P=(Fo^2^+2Fc^2^)/3' was
changed to 'calc'. New tag '_refine_ls_weighting_details' was
created. The value of the new tag was set to
'w=1/[\s^2^(Fo^2^)+(0.0900P)^2^+0.4990P] where P=(Fo^2^+2Fc^2^)/3'.

Automatic conversion script
Id: cif_fix_values 3143 2015-03-26 13:38:13Z robertas 
;
_cod_database_code 4307278

loop_
_symmetry_equiv_pos_as_xyz
'x, y, z'
'-x+1/2, -y, z+1/2'
'-x, y+1/2, -z+1/2'
'x+1/2, -y+1/2, -z'

loop_
_atom_site_label
_atom_site_type_symbol
_atom_site_fract_x
_atom_site_fract_y
_atom_site_fract_z
_atom_site_U_iso_or_equiv
_atom_site_adp_type
_atom_site_occupancy
_atom_site_calc_flag
_atom_site_refinement_flags
_atom_site_disorder_assembly
_atom_site_disorder_group
Sn1 Sn 0.88103(3) 0.78096(3) 0.725576(18) 0.04026(17) Uani 1 d . . .
Cl1 Cl 1.11649(15) 0.86182(18) 0.73211(10) 0.0660(4) Uani 1 d . . .
Cl2 Cl 0.7750(2) 0.99771(16) 0.70670(11) 0.0791(5) Uani 1 d . . .
S1 S 0.60570(13) 0.64389(13) 0.74973(8) 0.0443(3) Uani 1 d . . .
C1 C 0.8481(5) 0.7271(6) 0.8487(3) 0.0430(10) Uani 1 d . . .
H1A H 0.9202 0.7689 0.8803 0.080 Uiso 1 d R . .
H1B H 0.8553 0.6285 0.8550 0.080 Uiso 1 d R . .
C2 C 0.7086(5) 0.7769(6) 0.8794(3) 0.0403(9) Uani 1 d . . .
C3 C 0.5877(5) 0.7473(5) 0.8372(3) 0.0408(10) Uani 1 d . . .
C4 C 0.4597(5) 0.7927(6) 0.8643(3) 0.0492(12) Uani 1 d . . .
H4A H 0.3770 0.7689 0.8352 0.080 Uiso 1 d R . .
C5 C 0.4535(7) 0.8748(7) 0.9331(4) 0.0633(17) Uani 1 d . . .
H5A H 0.3656 0.9098 0.9509 0.080 Uiso 1 d R . .
C6 C 0.5702(8) 0.9049(7) 0.9764(4) 0.0658(17) Uani 1 d . . .
H6A H 0.5658 0.9600 1.0245 0.080 Uiso 1 d R . .
C7 C 0.6982(6) 0.8580(7) 0.9488(4) 0.0567(14) Uani 1 d . . .
H7A H 0.7809 0.8784 0.9787 0.080 Uiso 1 d R . .
C8 C 0.4749(7) 0.7100(8) 0.6840(3) 0.0640(16) Uani 1 d . . .
H8A H 0.4767 0.6597 0.6341 0.080 Uiso 1 d R . .
H8B H 0.3862 0.6981 0.7093 0.080 Uiso 1 d R . .
H8C H 0.4903 0.8066 0.6736 0.080 Uiso 1 d R . .
C9 C 0.8719(5) 0.6910(5) 0.6089(3) 0.0393(9) Uani 1 d . . .
C10 C 0.7756(6) 0.7444(6) 0.5549(3) 0.0528(13) Uani 1 d . . .
H10A H 0.7205 0.8228 0.5703 0.080 Uiso 1 d R . .
C11 C 0.7609(6) 0.6866(6) 0.4799(3) 0.0586(15) Uani 1 d . . .
H11A H 0.6952 0.7256 0.4428 0.080 Uiso 1 d R . .
C12 C 0.8399(6) 0.5740(6) 0.4562(4) 0.0521(13) Uani 1 d . . .
H12A H 0.8273 0.5315 0.4044 0.080 Uiso 1 d R . .
C13 C 0.9344(7) 0.5208(6) 0.5100(4) 0.0593(14) Uani 1 d . . .
H13A H 0.9910 0.4441 0.4935 0.080 Uiso 1 d R . .
C14 C 0.9522(6) 0.5787(6) 0.5859(3) 0.0493(12) Uani 1 d . . .
H14B H 1.0200 0.5409 0.6220 0.080 Uiso 1 d R . .

loop_
_atom_site_aniso_label
_atom_site_aniso_U_11
_atom_site_aniso_U_22
_atom_site_aniso_U_33
_atom_site_aniso_U_23
_atom_site_aniso_U_13
_atom_site_aniso_U_12
Sn1 0.0462(2) 0.0352(2) 0.0394(2) -0.00187(12) 0.00667(13) 0.00052(13)
Cl1 0.0524(7) 0.0767(10) 0.0690(9) -0.0064(7) 0.0150(8) -0.0192(7)
Cl2 0.1117(13) 0.0453(7) 0.0802(10) 0.0054(8) 0.0194(9) 0.0306(8)
S1 0.0427(6) 0.0421(6) 0.0480(7) -0.0040(5) -0.0032(5) -0.0007(5)
C1 0.044(2) 0.046(2) 0.039(2) 0.006(2) -0.0043(19) -0.001(2)
C2 0.044(2) 0.041(2) 0.036(2) 0.004(2) 0.0048(18) -0.006(2)
C3 0.047(2) 0.032(2) 0.044(2) 0.0006(18) 0.0051(19) -0.0030(18)
C4 0.039(2) 0.051(3) 0.057(3) 0.003(3) 0.006(2) -0.002(2)
C5 0.063(4) 0.057(4) 0.070(4) -0.006(3) 0.028(3) 0.004(3)
C6 0.079(4) 0.058(3) 0.060(3) -0.017(3) 0.021(3) -0.009(3)
C7 0.059(3) 0.059(3) 0.052(3) -0.008(3) 0.008(3) -0.019(3)
C8 0.062(3) 0.082(4) 0.048(3) 0.004(3) -0.014(3) 0.005(3)
C9 0.044(2) 0.039(2) 0.035(2) 0.0021(18) 0.009(2) -0.001(2)
C10 0.062(3) 0.046(3) 0.051(3) 0.005(2) 0.003(2) 0.013(2)
C11 0.067(3) 0.062(4) 0.046(3) 0.003(3) -0.008(3) 0.004(3)
C12 0.061(3) 0.049(3) 0.046(3) -0.005(2) 0.002(2) -0.010(3)
C13 0.065(3) 0.048(3) 0.065(3) -0.014(3) 0.006(3) 0.008(3)
C14 0.058(3) 0.044(3) 0.046(3) -0.001(2) -0.003(2) 0.009(2)

loop_
_atom_type_symbol
_atom_type_description
_atom_type_scat_dispersion_real
_atom_type_scat_dispersion_imag
_atom_type_scat_source
C C 0.0033 0.0016 'International Tables Vol C Tables 4.2.6.8 and 6.1.1.4'
H H 0.0000 0.0000 'International Tables Vol C Tables 4.2.6.8 and 6.1.1.4'
S S 0.1246 0.1234 'International Tables Vol C Tables 4.2.6.8 and 6.1.1.4'
Cl Cl 0.1484 0.1585 'International Tables Vol C Tables 4.2.6.8 and 6.1.1.4'
Sn Sn -0.6537 1.4246 'International Tables Vol C Tables 4.2.6.8 and 6.1.1.4'

loop_
_geom_angle_atom_site_label_1
_geom_angle_atom_site_label_2
_geom_angle_atom_site_label_3
_geom_angle
_geom_angle_site_symmetry_1
_geom_angle_site_symmetry_3
_geom_angle_publ_flag
C1 Sn1 C9 140.15(18) . . ?
C1 Sn1 Cl2 106.27(16) . . ?
C9 Sn1 Cl2 102.99(13) . . ?
C1 Sn1 Cl1 100.17(13) . . ?
C9 Sn1 Cl1 102.29(13) . . ?
Cl2 Sn1 Cl1 97.35(7) . . ?
C3 S1 C8 103.3(3) . . ?
C2 C1 Sn1 112.1(3) . . ?
C7 C2 C3 118.1(5) . . ?
C7 C2 C1 121.2(5) . . ?
C3 C2 C1 120.6(4) . . ?
C4 C3 C2 121.3(5) . . ?
C4 C3 S1 122.2(4) . . ?
C2 C3 S1 116.5(4) . . ?
C5 C4 C3 119.0(5) . . ?
C4 C5 C6 121.2(6) . . ?
C7 C6 C5 119.2(6) . . ?
C2 C7 C6 121.1(6) . . ?
C14 C9 C10 119.0(5) . . ?
C14 C9 Sn1 123.3(4) . . ?
C10 C9 Sn1 117.7(4) . . ?
C11 C10 C9 120.3(5) . . ?
C10 C11 C12 121.3(6) . . ?
C13 C12 C11 118.3(5) . . ?
C12 C13 C14 121.4(5) . . ?
C9 C14 C13 119.8(5) . . ?

loop_
_geom_bond_atom_site_label_1
_geom_bond_atom_site_label_2
_geom_bond_distance
_geom_bond_site_symmetry_2
_geom_bond_publ_flag
Sn1 C1 2.132(5) . ?
Sn1 C9 2.123(5) . ?
Sn1 Cl2 2.3504(15) . ?
Sn1 Cl1 2.4042(14) . ?
S1 C3 1.770(5) . ?
S1 C8 1.786(6) . ?
C1 C2 1.517(6) . ?
C2 C7 1.396(8) . ?
C2 C3 1.391(7) . ?
C3 C4 1.385(7) . ?
C4 C5 1.391(8) . ?
C5 C6 1.366(11) . ?
C6 C7 1.392(9) . ?
C9 C14 1.386(7) . ?
C9 C10 1.390(7) . ?
C10 C11 1.371(8) . ?
C11 C12 1.385(9) . ?
C12 C13 1.376(9) . ?
C13 C14 1.388(8) . ?

loop_
_cod_related_entry_id
_cod_related_entry_database
_cod_related_entry_code
1 ChemSpider 30660840
